data_7225559
loop_
_publ_author_name
'Mahmoudi, Ghodrat'
'Stilinovic, Vladimir'
'Bauza, Antonio'
'Frontera, Antonio'
'Bartyzel, Agata'
'Ruiz-Perez, Catalina'
'Kirillov, Alexander M.'

_publ_section_title
;
 Inorganic-Organic Hybrid Materials Based on PbBr2 and Pyridine-Hydrazone
 Blocks -- Structural and Theoretical Study
;
_journal_name_full 'RSC Adv.'
_journal_paper_doi 10.1039/C6RA13462A
_journal_year 2016
_chemical_formula_sum 'C12 H10 Br2 N4 O Pb'
_chemical_formula_weight 593.25
_chemical_name_systematic
;
 ?
;
_space_group_IT_number 2
_symmetry_cell_setting triclinic
_symmetry_space_group_name_Hall '-P 1'
_symmetry_space_group_name_H-M 'P -1'
_atom_sites_solution_hydrogens geom
_atom_sites_solution_primary direct
_atom_sites_solution_secondary difmap
_audit_creation_method SHELXL-97
_audit_update_record
;
2015-11-04 deposited with the CCDC.
2016-06-15 downloaded from the CCDC.
;
_cell_angle_alpha 97.040(5)
_cell_angle_beta 102.644(5)
_cell_angle_gamma 99.802(5)
_cell_formula_units_Z 2
_cell_length_a 7.5893(3)
_cell_length_b 10.6608(5)
_cell_length_c 10.7299(9)
_cell_measurement_temperature 293(2)
_cell_volume 823.10(9)
_computing_cell_refinement 'Dirax/lsq (Duisenberg & Schreurs, 1989-2000)'
_computing_data_collection 'Collect (Nonius BV, 1997-2000)'
_computing_data_reduction 'EvalCCD (Duisenberg & Schreurs 1990-2000)'
_computing_structure_refinement 'SHELXL-97 (Sheldrick, 1997)'
_computing_structure_solution 'SHELXS-97 (Sheldrick, 1997)'
_diffrn_ambient_temperature 293(2)
_diffrn_detector 'CCD plate'
_diffrn_detector_area_resol_mean 9
_diffrn_measured_fraction_theta_full 0.954
_diffrn_measured_fraction_theta_max 0.954
_diffrn_measurement_device '95mm CCD camera on \k-goniostat'
_diffrn_measurement_device_type KappaCCD
_diffrn_measurement_method 'CCD rotation images, thick slices'
_diffrn_radiation_monochromator 'horizonally mounted graphite crystal'
_diffrn_radiation_probe x-ray
_diffrn_radiation_source 'fine-focus sealed tube'
_diffrn_radiation_type MoK\a
_diffrn_radiation_wavelength 0.71073
_diffrn_reflns_av_R_equivalents 0.0442
_diffrn_reflns_av_sigmaI/netI 0.0379
_diffrn_reflns_limit_h_max 10
_diffrn_reflns_limit_h_min -10
_diffrn_reflns_limit_k_max 14
_diffrn_reflns_limit_k_min -14
_diffrn_reflns_limit_l_max 13
_diffrn_reflns_limit_l_min -13
_diffrn_reflns_number 13960
_diffrn_reflns_theta_full 28.40
_diffrn_reflns_theta_max 28.40
_diffrn_reflns_theta_min 3.93
_diffrn_source 'Enraf Nonius FR590'
_exptl_absorpt_coefficient_mu 15.103
_exptl_absorpt_correction_T_max 0.261
_exptl_absorpt_correction_T_min 0.031
_exptl_absorpt_correction_type analytical
_exptl_crystal_colour yellow
_exptl_crystal_density_diffrn 2.394
_exptl_crystal_density_method 'not measured'
_exptl_crystal_description block
_exptl_crystal_F_000 540
_exptl_crystal_size_max 0.312
_exptl_crystal_size_mid 0.211
_exptl_crystal_size_min 0.089
_refine_diff_density_max 2.789
_refine_diff_density_min -1.276
_refine_diff_density_rms 0.201
_refine_ls_extinction_method none
_refine_ls_goodness_of_fit_ref 1.070
_refine_ls_hydrogen_treatment mixed
_refine_ls_matrix_type full
_refine_ls_number_parameters 169
_refine_ls_number_reflns 3948
_refine_ls_number_restraints 0
_refine_ls_restrained_S_all 1.070
_refine_ls_R_factor_all 0.0465
_refine_ls_R_factor_gt 0.0398
_refine_ls_shift/su_max 0.000
_refine_ls_shift/su_mean 0.000
_refine_ls_structure_factor_coef Fsqd
_refine_ls_weighting_details 'calc w=1/[\s^2^(Fo^2^)+(0.0499P)^2^+4.9630P] where P=(Fo^2^+2Fc^2^)/3'
_refine_ls_weighting_scheme calc
_refine_ls_wR_factor_gt 0.1032
_refine_ls_wR_factor_ref 0.1074
_reflns_number_gt 3570
_reflns_number_total 3948
_reflns_threshold_expression >2sigma(I)
_cod_data_source_file c6ra13462a1.cif
_cod_data_source_block 2
_cod_depositor_comments
;
The following automatic conversions were performed:

'_symmetry_cell_setting' value 'Triclinic' changed to 'triclinic'
according to
/usr/data/users/saulius/crontab/automatic-downloads/rss-feeds/RSC/lib/dictionaries/cif_core.dic
dictionary named 'cif_core.dic' version 2.4.2 from 2011-04-26.

Automatic conversion script
Id: cif_fix_values 4268 2015-11-12 08:31:59Z antanas 
;
_cod_original_sg_symbol_H-M P-1
_cod_database_code 7225559

loop_
_symmetry_equiv_pos_as_xyz
'x, y, z'
'-x, -y, -z'

loop_
_atom_site_label
_atom_site_type_symbol
_atom_site_fract_x
_atom_site_fract_y
_atom_site_fract_z
_atom_site_U_iso_or_equiv
_atom_site_adp_type
_atom_site_occupancy
_atom_site_symmetry_multiplicity
_atom_site_calc_flag
_atom_site_refinement_flags
C5 C 0.0304(10) -0.0757(7) 0.1534(7) 0.0355(15) Uani 1 1 d .
C2 C 0.1326(15) -0.2985(9) 0.0856(10) 0.058(2) Uani 1 1 d .
H2 H 0.1728 -0.3738 0.0628 0.070 Uiso 1 1 calc R
C1 C 0.2566(13) -0.1923(8) 0.1667(10) 0.053(2) Uani 1 1 d .
H1 H 0.3779 -0.1996 0.1985 0.064 Uiso 1 1 calc R
C4 C -0.0968(13) -0.1775(8) 0.0753(9) 0.050(2) Uani 1 1 d .
H4 H -0.2184 -0.1695 0.0456 0.061 Uiso 1 1 calc R
C3 C -0.0442(14) -0.2913(9) 0.0408(10) 0.059(2) Uani 1 1 d .
H3C H -0.1287 -0.3613 -0.0121 0.071 Uiso 1 1 calc R
C6 C -0.0249(10) 0.0472(7) 0.1866(8) 0.0371(16) Uani 1 1 d .
N2 N 0.0972(8) 0.1432(6) 0.2517(6) 0.0340(13) Uani 1 1 d .
N3 N 0.0451(8) 0.2590(6) 0.2761(6) 0.0359(13) Uani 1 1 d .
C7 C 0.1768(10) 0.3595(7) 0.3410(8) 0.0361(16) Uani 1 1 d .
O1 O 0.3387(8) 0.3487(5) 0.3822(7) 0.0539(16) Uani 1 1 d .
C8 C 0.1240(10) 0.4883(7) 0.3652(7) 0.0337(15) Uiso 1 1 d .
N4 N 0.2390(9) 0.7066(6) 0.4709(7) 0.0448(16) Uani 1 1 d .
C10 C -0.0486(11) 0.5133(8) 0.3232(8) 0.0392(16) Uiso 1 1 d .
H10 H -0.1456 0.4484 0.2742 0.047 Uiso 1 1 calc R
C9 C 0.2638(12) 0.5890(8) 0.4389(8) 0.0425(17) Uiso 1 1 d .
H9 H 0.3811 0.5722 0.4670 0.051 Uiso 1 1 calc R
C12 C 0.0705(11) 0.7307(8) 0.4292(8) 0.0408(17) Uiso 1 1 d .
H12 H 0.0514 0.8136 0.4511 0.049 Uiso 1 1 calc R
C11 C -0.0756(11) 0.6374(8) 0.3552(8) 0.046(2) Uani 1 1 d .
H11 H -0.1908 0.6573 0.3271 0.055 Uiso 1 1 calc R
H6 H -0.162(9) 0.050(6) 0.157(6) 0.012(14) Uiso 1 1 d .
H3N H -0.087(15) 0.268(10) 0.236(10) 0.07(3) Uiso 1 1 d .
Pb1 Pb 0.44629(3) 0.12275(2) 0.36098(3) 0.03340(11) Uani 1 1 d .
Br2 Br 0.29732(12) 0.06601(8) 0.59765(9) 0.0484(2) Uani 1 1 d .
Br1 Br 0.57772(11) 0.21160(10) 0.14485(9) 0.0526(2) Uani 1 1 d .
N1 N 0.2081(9) -0.0824(6) 0.1998(7) 0.0407(15) Uani 1 1 d .

loop_
_atom_site_aniso_label
_atom_site_aniso_U_11
_atom_site_aniso_U_22
_atom_site_aniso_U_33
_atom_site_aniso_U_23
_atom_site_aniso_U_13
_atom_site_aniso_U_12
C5 0.036(4) 0.034(4) 0.038(4) 0.011(3) 0.007(3) 0.008(3)
C2 0.072(7) 0.036(4) 0.067(6) -0.003(4) 0.022(5) 0.015(4)
C1 0.053(5) 0.043(5) 0.063(6) -0.002(4) 0.015(4) 0.017(4)
C4 0.048(5) 0.043(5) 0.053(5) 0.006(4) 0.005(4) 0.000(4)
C3 0.061(6) 0.037(4) 0.070(7) -0.005(4) 0.011(5) -0.004(4)
C6 0.033(4) 0.035(4) 0.043(4) 0.007(3) 0.008(3) 0.007(3)
N2 0.032(3) 0.033(3) 0.039(3) 0.006(2) 0.007(2) 0.014(2)
N3 0.028(3) 0.037(3) 0.042(3) 0.006(3) 0.002(3) 0.014(2)
C7 0.027(3) 0.037(4) 0.047(4) 0.007(3) 0.007(3) 0.013(3)
O1 0.033(3) 0.039(3) 0.079(4) -0.006(3) -0.009(3) 0.019(2)
N4 0.037(3) 0.036(3) 0.057(4) 0.001(3) 0.002(3) 0.011(3)
C11 0.040(4) 0.048(5) 0.057(5) 0.013(4) 0.013(4) 0.023(4)
Pb1 0.02735(16) 0.02888(15) 0.04525(18) 0.00756(11) 0.00660(11) 0.01123(10)
Br2 0.0430(4) 0.0455(4) 0.0671(6) 0.0142(4) 0.0198(4) 0.0258(4)
Br1 0.0351(4) 0.0699(6) 0.0555(5) 0.0239(4) 0.0072(4) 0.0132(4)
N1 0.036(3) 0.037(3) 0.050(4) 0.002(3) 0.013(3) 0.010(3)

loop_
_atom_type_symbol
_atom_type_description
_atom_type_scat_dispersion_real
_atom_type_scat_dispersion_imag
_atom_type_scat_source
C C 0.0033 0.0016 'International Tables Vol C Tables 4.2.6.8 and 6.1.1.4'
H H 0.0000 0.0000 'International Tables Vol C Tables 4.2.6.8 and 6.1.1.4'
Br Br -0.2901 2.4595 'International Tables Vol C Tables 4.2.6.8 and 6.1.1.4'
N N 0.0061 0.0033 'International Tables Vol C Tables 4.2.6.8 and 6.1.1.4'
O O 0.0106 0.0060 'International Tables Vol C Tables 4.2.6.8 and 6.1.1.4'
Pb Pb -3.3944 10.1111 'International Tables Vol C Tables 4.2.6.8 and 6.1.1.4'

loop_
_geom_angle_atom_site_label_1
_geom_angle_atom_site_label_2
_geom_angle_atom_site_label_3
_geom_angle
_geom_angle_site_symmetry_1
_geom_angle_site_symmetry_3
N1 C5 C4 122.5(7) . .
N1 C5 C6 117.8(7) . .
C4 C5 C6 119.7(7) . .
C3 C2 C1 119.8(9) . .
N1 C1 C2 122.7(9) . .
C5 C4 C3 119.8(9) . .
C2 C3 C4 118.1(9) . .
N2 C6 C5 118.9(7) . .
C6 N2 N3 118.2(6) . .
C6 N2 Pb1 122.6(5) . .
N3 N2 Pb1 119.0(4) . .
C7 N3 N2 117.1(6) . .
O1 C7 N3 121.9(7) . .
O1 C7 C8 120.0(7) . .
N3 C7 C8 118.1(6) . .
C7 O1 Pb1 123.1(5) . .
C10 C8 C9 118.3(7) . .
C10 C8 C7 125.6(7) . .
C9 C8 C7 116.1(7) . .
C9 N4 C12 118.1(7) . .
C8 C10 C11 118.6(7) . .
N4 C9 C8 123.5(8) . .
N4 C12 C11 122.4(8) . .
C12 C11 C10 119.2(8) . .
O1 Pb1 N2 58.33(17) . .
O1 Pb1 N1 117.86(18) . .
N2 Pb1 N1 59.99(19) . .
O1 Pb1 Br1 83.70(16) . .
N2 Pb1 Br1 91.58(13) . .
N1 Pb1 Br1 91.16(15) . .
O1 Pb1 Br2 157.80(12) . 2_656
N2 Pb1 Br2 143.85(13) . 2_656
N1 Pb1 Br2 84.26(14) . 2_656
Br1 Pb1 Br2 94.54(3) . 2_656
O1 Pb1 Br2 88.59(16) . .
N2 Pb1 Br2 85.31(13) . .
N1 Pb1 Br2 93.45(14) . .
Br1 Pb1 Br2 172.21(3) . .
Br2 Pb1 Br2 92.17(2) 2_656 .
Pb1 Br2 Pb1 87.83(2) 2_656 .
C1 N1 C5 117.1(7) . .
C1 N1 Pb1 122.8(6) . .
C5 N1 Pb1 120.0(5) . .

loop_
_geom_bond_atom_site_label_1
_geom_bond_atom_site_label_2
_geom_bond_distance
_geom_bond_site_symmetry_2
C5 N1 1.348(10) .
C5 C4 1.371(11) .
C5 C6 1.469(11) .
C2 C3 1.341(15) .
C2 C1 1.401(13) .
C1 N1 1.317(10) .
C4 C3 1.374(13) .
C6 N2 1.269(10) .
N2 N3 1.372(8) .
N2 Pb1 2.709(6) .
N3 C7 1.334(10) .
C7 O1 1.242(9) .
C7 C8 1.503(10) .
O1 Pb1 2.671(5) .
C8 C10 1.371(11) .
C8 C9 1.394(11) .
N4 C9 1.314(10) .
N4 C12 1.339(10) .
C10 C11 1.386(11) .
C12 C11 1.377(11) .
Pb1 N1 2.720(7) .
Pb1 Br1 2.9154(9) .
Pb1 Br2 3.0343(8) 2_656
Pb1 Br2 3.0811(10) .
Br2 Pb1 3.0343(8) 2_656
